data_7112729
loop_
_publ_author_name
'Prevatt-Smith, Katherine M'
'Lovell, Kimberly M.'
'Simpson, Denise S.'
'Day, Victor W.'
'Douglas, Justin T.'
'Bosch, Peter'
'Dersch, Christina M.'
'Rothman, Richard B.'
'Kivell, Bronwyn'
'Prisinzano, Thomas E.'

_publ_section_title
;
 Potential Drug Abuse Therapeutics Derived from the Hallucinogenic Natural
 Product Salvinorin A.
;
_journal_issue 12
_journal_name_full MedChemComm
_journal_page_first 1217
_journal_page_last 1222
_journal_paper_doi 10.1039/C1MD00192B
_journal_volume 2
_journal_year 2011
_chemical_absolute_configuration syn
_chemical_formula_sum 'C26 H34 O8'
_chemical_formula_weight 474.53
_chemical_name_systematic
;
?
;
_space_group_IT_number 19
_symmetry_cell_setting orthorhombic
_symmetry_space_group_name_Hall 'P 2ac 2ab'
_symmetry_space_group_name_H-M 'P 21 21 21'
_atom_sites_solution_hydrogens geom
_atom_sites_solution_primary direct
_atom_sites_solution_secondary difmap
_audit_creation_method SHELXTL
_cell_angle_alpha 90.00
_cell_angle_beta 90.00
_cell_angle_gamma 90.00
_cell_formula_units_Z 4
_cell_length_a 6.19440(10)
_cell_length_b 11.2496(3)
_cell_length_c 35.8673(8)
_cell_measurement_reflns_used 9928
_cell_measurement_temperature 100(2)
_cell_measurement_theta_max 63.51
_cell_measurement_theta_min 2.46
_cell_volume 2499.40(10)
_computing_cell_refinement 'Bruker SAINT'
_computing_data_collection 'Bruker APEX2'
_computing_data_reduction 'Bruker SAINT'
_computing_molecular_graphics 'Bruker SHELXTL'
_computing_publication_material 'Bruker SHELXTL'
_computing_structure_refinement 'Bruker SHELXTL'
_computing_structure_solution 'Bruker SHELXTL'
_diffrn_ambient_temperature 100(2)
_diffrn_measured_fraction_theta_full 0.995
_diffrn_measured_fraction_theta_max 0.995
_diffrn_measurement_device_type 'Bruker APEX-II CCD area detector'
_diffrn_measurement_method '\f and \w scans'
_diffrn_radiation_monochromator 'Helios multilayer x-ray optics'
_diffrn_radiation_source 'Bruker MicroStar microfocus rotating anode'
_diffrn_radiation_type CuK\a
_diffrn_radiation_wavelength 1.54178
_diffrn_reflns_av_R_equivalents 0.0406
_diffrn_reflns_av_sigmaI/netI 0.0291
_diffrn_reflns_limit_h_max 7
_diffrn_reflns_limit_h_min -7
_diffrn_reflns_limit_k_max 13
_diffrn_reflns_limit_k_min -11
_diffrn_reflns_limit_l_max 30
_diffrn_reflns_limit_l_min -41
_diffrn_reflns_number 26136
_diffrn_reflns_theta_full 63.65
_diffrn_reflns_theta_max 63.65
_diffrn_reflns_theta_min 4.12
_diffrn_standards_decay_% 0.00
_diffrn_standards_number 0
_exptl_absorpt_coefficient_mu 0.767
_exptl_absorpt_correction_T_max 1.000
_exptl_absorpt_correction_T_min 0.905
_exptl_absorpt_correction_type multi-scan
_exptl_crystal_colour colorless
_exptl_crystal_density_diffrn 1.261
_exptl_crystal_density_method 'not measured'
_exptl_crystal_description 'Rectangular parallelepiped'
_exptl_crystal_F_000 1016
_exptl_crystal_size_max 0.15
_exptl_crystal_size_mid 0.07
_exptl_crystal_size_min 0.05
_refine_diff_density_max 0.382
_refine_diff_density_min -0.341
_refine_diff_density_rms 0.043
_refine_ls_abs_structure_details 'Flack H D (1983), Acta Cryst. A39, 876-881'
_refine_ls_abs_structure_Flack 0.0(2)
_refine_ls_extinction_method none
_refine_ls_goodness_of_fit_ref 1.042
_refine_ls_hydrogen_treatment noref
_refine_ls_matrix_type full
_refine_ls_number_parameters 598
_refine_ls_number_reflns 4076
_refine_ls_number_restraints 240
_refine_ls_restrained_S_all 1.031
_refine_ls_R_factor_all 0.0520
_refine_ls_R_factor_gt 0.0458
_refine_ls_shift/su_max 0.001
_refine_ls_shift/su_mean 0.000
_refine_ls_structure_factor_coef Fsqd
_refine_ls_weighting_details 'calc w=1/[\s^2^(Fo^2^)+(0.0785P)^2^+0.9339P] where P=(Fo^2^+2Fc^2^)/3'
_refine_ls_weighting_scheme calc
_refine_ls_wR_factor_gt 0.1222
_refine_ls_wR_factor_ref 0.1260
_reflns_number_gt 3704
_reflns_number_total 4076
_reflns_threshold_expression >2sigma(I)
_cod_data_source_file c1md00192b.txt
_cod_data_source_block k95h
_cod_depositor_comments
;
The following automatic conversions were performed:

'_symmetry_cell_setting' value 'Orthorhombic' changed to
'orthorhombic' according to
/usr/data/users/saulius/automatic-downloads/retrospective/RSC/lib/dictionaries/cif_core.dic
dictionary named 'cif_core.dic' version 2.4.2 from 2011-04-26.

Automatic conversion script
Id: cif_fix_values 2281 2013-09-26 08:29:07Z andrius 
;
_cod_original_sg_symbol_H-M P2(1)2(1)2(1)
_cod_database_code 7112729

loop_
_symmetry_equiv_pos_as_xyz
'x, y, z'
'x+1/2, -y+1/2, -z'
'-x, y+1/2, -z+1/2'
'-x+1/2, -y, z+1/2'

loop_
_atom_site_label
_atom_site_type_symbol
_atom_site_fract_x
_atom_site_fract_y
_atom_site_fract_z
_atom_site_U_iso_or_equiv
_atom_site_adp_type
_atom_site_occupancy
_atom_site_symmetry_multiplicity
_atom_site_calc_flag
_atom_site_refinement_flags
_atom_site_disorder_assembly
_atom_site_disorder_group
O1 O 0.106(4) 0.5983(9) 0.4801(5) 0.034(3) Uani 0.638(7) 1 d PD A 1
O2 O -0.0083(16) 0.9621(7) 0.4407(3) 0.055(4) Uani 0.638(7) 1 d PD A 1
O3 O 0.8583(18) 0.4387(9) 0.3161(3) 0.062(3) Uani 0.638(7) 1 d PD A 1
O4 O 1.103(3) 0.588(4) 0.2973(6) 0.138(2) Uani 0.638(7) 1 d PD A 1
O5 O 0.024(3) 0.4291(14) 0.5063(4) 0.042(3) Uani 0.638(7) 1 d PD A 1
O6 O 0.7630(18) 0.5200(10) 0.3855(3) 0.060(3) Uani 0.638(7) 1 d PD A 1
O7 O 0.2246(14) 0.0546(8) 0.3506(3) 0.040(3) Uani 0.638(7) 1 d PD A 1
O8 O 0.5814(14) 0.0207(7) 0.3520(3) 0.043(3) Uani 0.638(7) 1 d PD A 1
C1 C 0.110(2) 0.4778(11) 0.4798(3) 0.042(5) Uani 0.638(7) 1 d PD A 1
C2 C 0.180(2) 0.4140(9) 0.4456(4) 0.025(3) Uani 0.638(7) 1 d PD A 1
H2 H 0.0632 0.4250 0.4267 0.030 Uiso 0.638(7) 1 calc PR A 1
C3 C 0.202(3) 0.2817(10) 0.4517(4) 0.038(4) Uani 0.638(7) 1 d PD A 1
H3A H 0.0657 0.2498 0.4619 0.045 Uiso 0.638(7) 1 calc PR A 1
H3B H 0.3181 0.2666 0.4702 0.045 Uiso 0.638(7) 1 calc PR A 1
C4 C 0.257(2) 0.2173(12) 0.4149(4) 0.045(4) Uani 0.638(7) 1 d PD A 1
H4A H 0.2805 0.1319 0.4203 0.054 Uiso 0.638(7) 1 calc PR A 1
H4B H 0.1314 0.2234 0.3980 0.054 Uiso 0.638(7) 1 calc PR A 1
C5 C 0.4577(16) 0.2667(10) 0.3948(3) 0.039(4) Uani 0.638(7) 1 d PD A 1
C6 C 0.452(2) 0.2228(10) 0.3535(3) 0.042(5) Uani 0.638(7) 1 d PD A 1
H6 H 0.3204 0.2577 0.3416 0.051 Uiso 0.638(7) 1 calc PR A 1
C7 C 0.6449(15) 0.2679(9) 0.3319(3) 0.037(4) Uani 0.638(7) 1 d PD A 1
H7A H 0.6344 0.2410 0.3057 0.044 Uiso 0.638(7) 1 calc PR A 1
H7B H 0.7784 0.2340 0.3427 0.044 Uiso 0.638(7) 1 calc PR A 1
C8 C 0.659(2) 0.4032(10) 0.3329(3) 0.037(5) Uani 0.638(7) 1 d PD A 1
H8 H 0.5380 0.4357 0.3174 0.044 Uiso 0.638(7) 1 calc PR A 1
C9 C 0.6332(11) 0.4510(8) 0.3724(3) 0.021(3) Uani 0.638(7) 1 d PD A 1
C10 C 0.4397(18) 0.4051(9) 0.3929(3) 0.035(4) Uani 0.638(7) 1 d PD A 1
H10 H 0.3147 0.4209 0.3760 0.042 Uiso 0.638(7) 1 calc PR A 1
C11 C 0.3865(18) 0.4723(9) 0.4292(3) 0.037(4) Uani 0.638(7) 1 d PD A 1
C12 C 0.315(3) 0.5995(10) 0.4201(4) 0.036(4) Uani 0.638(7) 1 d PD A 1
H12A H 0.4367 0.6422 0.4083 0.043 Uiso 0.638(7) 1 calc PR A 1
H12B H 0.1950 0.5964 0.4019 0.043 Uiso 0.638(7) 1 calc PR A 1
C13 C 0.242(2) 0.6684(9) 0.4542(4) 0.039(4) Uani 0.638(7) 1 d PD A 1
H13 H 0.3727 0.6961 0.4679 0.047 Uiso 0.638(7) 1 calc PR A 1
C14 C 0.107(2) 0.7747(8) 0.4446(4) 0.038(3) Uani 0.638(7) 1 d PD A 1
C15 C -0.100(2) 0.7743(10) 0.4273(6) 0.036(4) Uani 0.638(7) 1 d PD A 1
H15 H -0.1748 0.7073 0.4177 0.043 Uiso 0.638(7) 1 calc PR A 1
C16 C -0.1668(19) 0.8868(12) 0.4272(4) 0.064(5) Uani 0.638(7) 1 d PD A 1
H16 H -0.3052 0.9121 0.4190 0.076 Uiso 0.638(7) 1 calc PR A 1
C17 C 0.1567(11) 0.8893(6) 0.4524(3) 0.029(4) Uani 0.638(7) 1 d PD A 1
H17 H 0.2858 0.9155 0.4641 0.035 Uiso 0.638(7) 1 calc PR A 1
C18 C 0.8670(10) 0.5577(7) 0.30507(16) 0.046(3) Uani 0.638(7) 1 d PDU A 1
H18 H 0.8222 0.6061 0.3271 0.055 Uiso 0.638(7) 1 calc PR A 1
C19 C 0.7212(7) 0.5861(5) 0.27581(11) 0.0275(12) Uani 0.638(7) 1 d PDU A 1
H19A H 0.5729 0.5617 0.2827 0.033 Uiso 0.638(7) 1 calc PR A 1
H19B H 0.7216 0.6728 0.2712 0.033 Uiso 0.638(7) 1 calc PR A 1
C20 C 0.7869(10) 0.5268(8) 0.2448(2) 0.082(2) Uani 0.638(7) 1 d PD A 1
H20A H 0.6823 0.5400 0.2243 0.098 Uiso 0.638(7) 1 calc PR A 1
H20B H 0.7924 0.4404 0.2500 0.098 Uiso 0.638(7) 1 calc PR A 1
C21 C 1.0140(11) 0.5709(12) 0.23259(16) 0.111(4) Uani 0.638(7) 1 d PD A 1
H21A H 1.0579 0.5316 0.2091 0.134 Uiso 0.638(7) 1 calc PR A 1
H21B H 1.0117 0.6579 0.2284 0.134 Uiso 0.638(7) 1 calc PR A 1
C22 C 1.1737(9) 0.5395(9) 0.26411(15) 0.089(3) Uani 0.638(7) 1 d PD A 1
H22A H 1.1845 0.4521 0.2666 0.107 Uiso 0.638(7) 1 calc PR A 1
H22B H 1.3188 0.5708 0.2580 0.107 Uiso 0.638(7) 1 calc PR A 1
C23 C 0.6637(17) 0.2233(11) 0.4146(3) 0.024(3) Uani 0.638(7) 1 d PD A 1
H23A H 0.7011 0.1437 0.4055 0.036 Uiso 0.638(7) 1 calc PR A 1
H23B H 0.6386 0.2202 0.4415 0.036 Uiso 0.638(7) 1 calc PR A 1
H23C H 0.7826 0.2782 0.4092 0.036 Uiso 0.638(7) 1 calc PR A 1
C24 C 0.4330(19) 0.0903(11) 0.3506(6) 0.054(7) Uani 0.638(7) 1 d PD A 1
C25 C 0.1898(17) -0.0728(7) 0.3508(3) 0.055(3) Uani 0.638(7) 1 d PD A 1
H25A H 0.0361 -0.0895 0.3470 0.082 Uiso 0.638(7) 1 calc PR A 1
H25B H 0.2358 -0.1056 0.3748 0.082 Uiso 0.638(7) 1 calc PR A 1
H25C H 0.2739 -0.1095 0.3307 0.082 Uiso 0.638(7) 1 calc PR A 1
C26 C 0.564(2) 0.4736(14) 0.4592(4) 0.056(5) Uani 0.638(7) 1 d PD A 1
H26A H 0.6834 0.5242 0.4510 0.084 Uiso 0.638(7) 1 calc PR A 1
H26B H 0.6166 0.3925 0.4633 0.084 Uiso 0.638(7) 1 calc PR A 1
H26C H 0.5044 0.5049 0.4826 0.084 Uiso 0.638(7) 1 calc PR A 1
O1' O 0.117(7) 0.5939(14) 0.4862(8) 0.021(4) Uani 0.362(7) 1 d PD A 2
O2' O 0.003(2) 0.9615(10) 0.4416(3) 0.023(5) Uani 0.362(7) 1 d PDU A 2
O3' O 0.859(2) 0.4363(9) 0.3217(4) 0.022(3) Uani 0.362(7) 1 d PDU A 2
O4' O 1.095(5) 0.583(7) 0.2958(10) 0.138(2) Uani 0.362(7) 1 d PD A 2
O5' O 0.014(4) 0.4253(19) 0.5109(6) 0.017(3) Uani 0.362(7) 1 d PDU A 2
O6' O 0.7664(17) 0.5176(9) 0.3879(3) 0.008(2) Uani 0.362(7) 1 d PDU A 2
O7' O 0.220(3) 0.053(2) 0.3472(7) 0.078(9) Uani 0.362(7) 1 d PDU A 2
O8' O 0.580(3) 0.0255(19) 0.3494(8) 0.096(9) Uani 0.362(7) 1 d PD A 2
C1' C 0.092(3) 0.4746(12) 0.4841(4) 0.005(4) Uiso 0.362(7) 1 d PD A 2
C2' C 0.173(3) 0.4087(14) 0.4511(5) 0.020(6) Uani 0.362(7) 1 d PDU A 2
H2' H 0.0554 0.4155 0.4322 0.024 Uiso 0.362(7) 1 calc PR A 2
C3' C 0.205(4) 0.2757(12) 0.4566(6) 0.013(4) Uani 0.362(7) 1 d PDU A 2
H3C H 0.0747 0.2406 0.4682 0.015 Uiso 0.362(7) 1 calc PR A 2
H3D H 0.3293 0.2613 0.4734 0.015 Uiso 0.362(7) 1 calc PR A 2
C4' C 0.246(2) 0.2175(13) 0.4186(4) 0.008(3) Uani 0.362(7) 1 d PDU A 2
H4C H 0.2673 0.1311 0.4224 0.009 Uiso 0.362(7) 1 calc PR A 2
H4D H 0.1164 0.2281 0.4029 0.009 Uiso 0.362(7) 1 calc PR A 2
C5' C 0.440(2) 0.2665(11) 0.3978(4) 0.010(4) Uani 0.362(7) 1 d PDU A 2
C6' C 0.435(3) 0.2252(12) 0.3560(4) 0.016(5) Uani 0.362(7) 1 d PDU A 2
H6' H 0.3033 0.2592 0.3439 0.020 Uiso 0.362(7) 1 calc PR A 2
C7' C 0.630(3) 0.2686(14) 0.3351(6) 0.050(9) Uani 0.362(7) 1 d PD A 2
H7C H 0.6199 0.2432 0.3087 0.059 Uiso 0.362(7) 1 calc PR A 2
H7D H 0.7614 0.2317 0.3459 0.059 Uiso 0.362(7) 1 calc PR A 2
C8' C 0.652(4) 0.4039(17) 0.3367(6) 0.038(9) Uani 0.362(7) 1 d PDU A 2
H8' H 0.5376 0.4397 0.3207 0.045 Uiso 0.362(7) 1 calc PR A 2
C9' C 0.623(4) 0.450(2) 0.3766(6) 0.056(10) Uani 0.362(7) 1 d PD A 2
C10' C 0.427(3) 0.4064(11) 0.3963(4) 0.013(5) Uani 0.362(7) 1 d PDU A 2
H10' H 0.3045 0.4243 0.3791 0.015 Uiso 0.362(7) 1 calc PR A 2
C11' C 0.370(2) 0.4691(11) 0.4331(4) 0.008(4) Uani 0.362(7) 1 d PDU A 2
C12' C 0.303(4) 0.5978(14) 0.4244(5) 0.015(5) Uani 0.362(7) 1 d PDU A 2
H12C H 0.4246 0.6392 0.4121 0.018 Uiso 0.362(7) 1 calc PR A 2
H12D H 0.1798 0.5969 0.4069 0.018 Uiso 0.362(7) 1 calc PR A 2
C13' C 0.239(3) 0.6660(12) 0.4592(6) 0.013(4) Uani 0.362(7) 1 d PDU A 2
H13' H 0.3747 0.6935 0.4716 0.015 Uiso 0.362(7) 1 calc PR A 2
C14' C 0.105(3) 0.7735(11) 0.4509(6) 0.013(4) Uani 0.362(7) 1 d PDU A 2
C15' C -0.105(4) 0.7759(16) 0.4344(10) 0.027(5) Uani 0.362(7) 1 d PDU A 2
H15' H -0.1936 0.7089 0.4292 0.033 Uiso 0.362(7) 1 calc PR A 2
C16' C -0.155(2) 0.8900(12) 0.4276(3) 0.016(4) Uani 0.362(7) 1 d PDU A 2
H16' H -0.2813 0.9168 0.4150 0.019 Uiso 0.362(7) 1 calc PR A 2
C17' C 0.164(3) 0.8894(14) 0.4554(7) 0.052(10) Uani 0.362(7) 1 d PD A 2
H17' H 0.2949 0.9161 0.4664 0.063 Uiso 0.362(7) 1 calc PR A 2
C18' C 0.859(4) 0.547(2) 0.3028(5) 0.129(13) Uani 0.362(7) 1 d PDU A 2
H18' H 0.7814 0.6092 0.3177 0.155 Uiso 0.362(7) 1 calc PR A 2
C19' C 0.7553(10) 0.5270(6) 0.26899(18) 0.0059(15) Uani 0.362(7) 1 d PDU A 2
H19C H 0.6055 0.4998 0.2735 0.007 Uiso 0.362(7) 1 calc PR A 2
H19D H 0.8322 0.4642 0.2549 0.007 Uiso 0.362(7) 1 calc PR A 2
C20' C 0.7536(14) 0.6334(10) 0.2482(3) 0.056(3) Uani 0.362(7) 1 d PD A 2
H20C H 0.6818 0.6962 0.2631 0.067 Uiso 0.362(7) 1 calc PR A 2
H20D H 0.6676 0.6212 0.2253 0.067 Uiso 0.362(7) 1 calc PR A 2
C21' C 0.9806(15) 0.6761(8) 0.2373(3) 0.050(3) Uani 0.362(7) 1 d PD A 2
H21C H 1.0433 0.6217 0.2185 0.060 Uiso 0.362(7) 1 calc PR A 2
H21D H 0.9721 0.7566 0.2263 0.060 Uiso 0.362(7) 1 calc PR A 2
C22' C 1.1246(14) 0.6788(7) 0.2721(2) 0.041(2) Uani 0.362(7) 1 d PD A 2
H22C H 1.2775 0.6809 0.2641 0.049 Uiso 0.362(7) 1 calc PR A 2
H22D H 1.0951 0.7529 0.2861 0.049 Uiso 0.362(7) 1 calc PR A 2
C23' C 0.646(3) 0.224(2) 0.4171(7) 0.051(9) Uani 0.362(7) 1 d PD A 2
H23D H 0.6781 0.1424 0.4094 0.077 Uiso 0.362(7) 1 calc PR A 2
H23E H 0.6257 0.2268 0.4442 0.077 Uiso 0.362(7) 1 calc PR A 2
H23F H 0.7665 0.2761 0.4101 0.077 Uiso 0.362(7) 1 calc PR A 2
C24' C 0.423(3) 0.0904(13) 0.3533(9) 0.027(7) Uani 0.362(7) 1 d PDU A 2
C25' C 0.181(6) -0.074(3) 0.3449(11) 0.132(14) Uani 0.362(7) 1 d PDU A 2
H25D H 0.0466 -0.0929 0.3580 0.198 Uiso 0.362(7) 1 calc PR A 2
H25E H 0.3012 -0.1167 0.3564 0.198 Uiso 0.362(7) 1 calc PR A 2
H25F H 0.1677 -0.0970 0.3187 0.198 Uiso 0.362(7) 1 calc PR A 2
C26' C 0.562(2) 0.4701(12) 0.4607(3) 0.003(3) Uiso 0.362(7) 1 d PD A 2
H26D H 0.6713 0.5270 0.4522 0.005 Uiso 0.362(7) 1 calc PR A 2
H26E H 0.6262 0.3905 0.4620 0.005 Uiso 0.362(7) 1 calc PR A 2
H26F H 0.5111 0.4934 0.4855 0.005 Uiso 0.362(7) 1 calc PR A 2

loop_
_atom_site_aniso_label
_atom_site_aniso_U_11
_atom_site_aniso_U_22
_atom_site_aniso_U_33
_atom_site_aniso_U_23
_atom_site_aniso_U_13
_atom_site_aniso_U_12
O1 0.036(4) 0.035(4) 0.029(7) 0.002(3) -0.003(4) -0.001(3)
O2 0.047(6) 0.029(5) 0.089(6) 0.006(4) -0.011(4) 0.016(4)
O3 0.036(4) 0.106(7) 0.042(5) 0.002(3) 0.013(3) -0.021(4)
O4 0.082(3) 0.225(6) 0.108(3) 0.048(4) -0.011(2) -0.054(3)
O5 0.038(4) 0.047(4) 0.040(6) 0.005(4) 0.009(4) 0.000(3)
O6 0.049(5) 0.069(6) 0.063(6) 0.007(4) 0.003(4) -0.016(5)
O7 0.046(5) 0.038(4) 0.037(3) -0.018(2) 0.007(2) -0.023(3)
O8 0.050(6) 0.033(4) 0.047(3) -0.010(3) 0.000(3) 0.020(4)
C1 0.025(5) 0.053(6) 0.048(7) 0.012(4) 0.005(3) 0.000(3)
C2 0.028(6) 0.030(5) 0.017(3) 0.002(3) -0.002(3) 0.001(3)
C3 0.025(5) 0.056(8) 0.032(5) 0.011(4) -0.001(4) -0.008(4)
C4 0.033(4) 0.047(5) 0.056(7) -0.004(3) 0.009(3) 0.001(3)
C5 0.027(5) 0.051(6) 0.040(6) 0.003(3) 0.011(3) -0.005(3)
C6 0.031(6) 0.059(7) 0.036(5) -0.005(3) 0.004(4) 0.002(4)
C7 0.018(4) 0.056(8) 0.037(6) -0.005(4) 0.014(4) -0.015(4)
C8 0.026(6) 0.060(9) 0.025(5) 0.007(4) 0.010(4) -0.002(5)
C9 0.007(3) 0.025(5) 0.030(6) 0.011(4) 0.004(3) 0.002(3)
C10 0.026(6) 0.055(7) 0.025(4) -0.001(4) 0.000(4) -0.006(4)
C11 0.025(4) 0.047(5) 0.040(6) 0.006(3) 0.003(3) -0.003(2)
C12 0.031(6) 0.041(6) 0.036(5) 0.001(4) 0.003(4) 0.002(4)
C13 0.033(5) 0.041(6) 0.044(7) 0.009(4) -0.006(4) -0.010(4)
C14 0.039(4) 0.042(4) 0.032(6) 0.002(3) 0.002(4) 0.003(2)
C15 0.030(5) 0.036(5) 0.043(9) 0.000(3) -0.002(5) -0.001(4)
C16 0.030(5) 0.055(7) 0.106(9) -0.007(6) -0.010(5) -0.002(5)
C17 0.019(5) 0.021(6) 0.047(7) -0.002(4) -0.002(4) -0.015(5)
C18 0.032(3) 0.078(5) 0.029(3) 0.037(3) -0.011(2) -0.032(3)
C19 0.026(2) 0.039(3) 0.018(2) 0.018(2) 0.0024(16) -0.004(2)
C20 0.046(4) 0.110(7) 0.090(6) 0.016(5) -0.027(4) -0.016(4)
C21 0.055(4) 0.240(13) 0.039(3) 0.017(5) 0.003(3) -0.048(6)
C22 0.048(3) 0.181(9) 0.038(3) -0.004(4) 0.014(2) -0.033(4)
C23 0.017(4) 0.032(6) 0.022(4) 0.009(3) -0.001(3) 0.007(3)
C24 0.057(10) 0.064(11) 0.040(8) -0.013(6) 0.004(6) -0.018(8)
C25 0.074(5) 0.030(4) 0.060(4) -0.023(3) 0.021(3) -0.031(3)
C26 0.043(5) 0.061(6) 0.063(6) 0.005(3) -0.007(3) -0.002(3)
O1' 0.030(7) 0.023(6) 0.010(5) 0.008(3) 0.007(6) 0.006(4)
O2' 0.028(7) 0.025(8) 0.015(4) -0.008(4) 0.004(4) -0.016(6)
O3' 0.028(5) 0.025(4) 0.014(3) 0.006(3) 0.006(3) -0.003(3)
O4' 0.082(3) 0.225(6) 0.108(3) 0.048(4) -0.011(2) -0.054(3)
O5' 0.016(4) 0.022(5) 0.013(4) 0.007(3) 0.005(3) 0.000(3)
O6' 0.004(4) 0.006(4) 0.013(4) 0.000(3) -0.002(3) -0.002(3)
O7' 0.065(11) 0.071(12) 0.097(12) -0.008(8) -0.001(8) -0.004(8)
O8' 0.075(16) 0.088(15) 0.125(18) -0.025(12) -0.023(12) -0.027(12)
C2' 0.008(6) 0.029(9) 0.025(8) 0.008(5) 0.005(5) -0.004(5)
C3' 0.015(7) 0.007(6) 0.016(5) 0.001(4) 0.004(4) 0.007(4)
C4' 0.007(4) 0.008(4) 0.008(4) -0.0001(10) 0.0006(10) -0.0005(11)
C5' 0.010(5) 0.011(5) 0.009(5) -0.004(3) -0.006(3) 0.000(3)
C6' 0.015(6) 0.017(6) 0.017(6) -0.001(3) 0.004(3) 0.000(3)
C7' 0.073(17) 0.047(12) 0.028(9) -0.004(7) -0.008(9) 0.039(9)
C8' 0.031(11) 0.043(12) 0.039(12) 0.002(7) 0.000(7) -0.008(7)
C9' 0.087(19) 0.055(16) 0.026(10) -0.002(9) -0.005(10) 0.016(13)
C10' 0.005(6) 0.012(6) 0.021(6) 0.005(4) 0.006(4) 0.002(4)
C11' 0.008(4) 0.008(4) 0.008(4) -0.0003(10) 0.0000(10) 0.0003(10)
C12' 0.013(6) 0.017(6) 0.014(5) 0.007(4) 0.003(4) -0.004(4)
C13' 0.014(6) 0.015(6) 0.009(4) -0.001(4) 0.006(3) 0.003(4)
C14' 0.013(4) 0.013(4) 0.013(4) 0.0000(10) 0.0002(10) -0.0004(10)
C15' 0.021(7) 0.031(7) 0.030(9) -0.003(4) 0.008(5) 0.003(5)
C16' 0.018(6) 0.014(6) 0.015(4) 0.008(4) -0.004(4) 0.002(4)
C17' 0.059(15) 0.077(19) 0.021(8) -0.005(8) -0.006(7) 0.043(9)
C18' 0.126(14) 0.131(14) 0.131(14) 0.003(5) 0.012(5) -0.007(5)
C19' 0.0077(17) 0.0062(17) 0.0038(17) 0.0008(10) 0.0013(10) -0.0001(10)
C20' 0.032(4) 0.071(7) 0.064(7) -0.002(6) 0.005(4) 0.003(5)
C21' 0.053(6) 0.038(5) 0.059(6) 0.018(4) 0.004(5) -0.005(4)
C22' 0.042(5) 0.038(5) 0.043(4) 0.008(4) 0.010(4) -0.026(4)
C23' 0.037(13) 0.034(12) 0.082(16) -0.026(9) 0.013(9) -0.009(8)
C24' 0.031(10) 0.026(10) 0.024(8) -0.004(6) -0.001(6) 0.007(8)
C25' 0.131(17) 0.128(16) 0.137(17) -0.012(9) 0.004(10) -0.008(10)

loop_
_atom_type_symbol
_atom_type_description
_atom_type_scat_dispersion_real
_atom_type_scat_dispersion_imag
_atom_type_scat_source
C C 0.0181 0.0091 'International Tables Vol C Tables 4.2.6.8 and 6.1.1.4'
H H 0.0000 0.0000 'International Tables Vol C Tables 4.2.6.8 and 6.1.1.4'
O O 0.0492 0.0322 'International Tables Vol C Tables 4.2.6.8 and 6.1.1.4'

loop_
_geom_angle_atom_site_label_1
_geom_angle_atom_site_label_2
_geom_angle_atom_site_label_3
_geom_angle
C1 O1 C13 121.2(10)
C17 O2 C16 105.6(7)
C18 O3 C8 114.8(8)
C22 O4 C18 111.7(18)
C24 O7 C25 115.8(8)
O5 C1 O1 115.8(11)
O5 C1 C2 123.7(11)
O1 C1 C2 119.7(9)
C1 C2 C3 112.5(9)
C1 C2 C11 110.5(8)
C3 C2 C11 113.3(9)
C1 C2 H2 106.7
C3 C2 H2 106.7
C11 C2 H2 106.7
C2 C3 C4 111.0(9)
C2 C3 H3A 109.4
C4 C3 H3A 109.4
C2 C3 H3B 109.4
C4 C3 H3B 109.4
H3A C3 H3B 108.0
C5 C4 C3 114.0(9)
C5 C4 H4A 108.7
C3 C4 H4A 108.7
C5 C4 H4B 108.7
C3 C4 H4B 108.7
H4A C4 H4B 107.6
C23 C5 C4 109.9(9)
C23 C5 C10 113.3(8)
C4 C5 C10 108.8(8)
C23 C5 C6 110.8(8)
C4 C5 C6 108.2(8)
C10 C5 C6 105.7(7)
C24 C6 C7 111.2(9)
C24 C6 C5 112.4(10)
C7 C6 C5 111.2(8)
C24 C6 H6 107.2
C7 C6 H6 107.2
C5 C6 H6 107.2
C6 C7 C8 111.6(8)
C6 C7 H7A 109.3
C8 C7 H7A 109.3
C6 C7 H7B 109.3
C8 C7 H7B 109.3
H7A C7 H7B 108.0
O3 C8 C7 108.5(9)
O3 C8 C9 112.4(9)
C7 C8 C9 111.5(9)
O3 C8 H8 108.1
C7 C8 H8 108.1
C9 C8 H8 108.1
O6 C9 C10 124.2(9)
O6 C9 C8 121.2(8)
C10 C9 C8 114.6(6)
C9 C10 C11 114.6(7)
C9 C10 C5 108.0(8)
C11 C10 C5 117.8(8)
C9 C10 H10 105.1
C11 C10 H10 105.1
C5 C10 H10 105.1
C12 C11 C26 110.3(9)
C12 C11 C10 109.9(8)
C26 C11 C10 116.3(9)
C12 C11 C2 103.7(8)
C26 C11 C2 109.0(9)
C10 C11 C2 106.8(7)
C13 C12 C11 113.1(8)
C13 C12 H12A 108.9
C11 C12 H12A 109.0
C13 C12 H12B 109.0
C11 C12 H12B 109.0
H12A C12 H12B 107.8
O1 C13 C14 104.7(10)
O1 C13 C12 113.7(9)
C14 C13 C12 113.1(9)
O1 C13 H13 108.4
C14 C13 H13 108.4
C12 C13 H13 108.4
C17 C14 C15 107.2(7)
C17 C14 C13 126.1(9)
C15 C14 C13 126.7(9)
C16 C15 C14 106.2(8)
C16 C15 H15 126.9
C14 C15 H15 126.9
C15 C16 O2 111.1(9)
C15 C16 H16 124.5
O2 C16 H16 124.5
C14 C17 O2 109.7(7)
C14 C17 H17 125.2
O2 C17 H17 125.2
O3 C18 C19 113.6(7)
O3 C18 O4 107.8(14)
C19 C18 O4 115.0(6)
O3 C18 H18 106.6
C19 C18 H18 106.6
O4 C18 H18 106.6
C20 C19 C18 107.7(6)
C20 C19 H19A 110.2
C18 C19 H19A 110.2
C20 C19 H19B 110.2
C18 C19 H19B 110.2
H19A C19 H19B 108.5
C19 C20 C21 110.1(6)
C19 C20 H20A 109.6
C21 C20 H20A 109.6
C19 C20 H20B 109.6
C21 C20 H20B 109.6
H20A C20 H20B 108.1
C22 C21 C20 107.5(5)
C22 C21 H21A 110.2
C20 C21 H21A 110.2
C22 C21 H21B 110.2
C20 C21 H21B 110.2
H21A C21 H21B 108.5
O4 C22 C21 109.6(11)
O4 C22 H22A 109.7
C21 C22 H22A 109.7
O4 C22 H22B 109.7
C21 C22 H22B 109.7
H22A C22 H22B 108.2
C5 C23 H23A 109.5
C5 C23 H23B 109.5
H23A C23 H23B 109.5
C5 C23 H23C 109.5
H23A C23 H23C 109.5
H23B C23 H23C 109.5
O8 C24 O7 122.3(10)
O8 C24 C6 125.5(9)
O7 C24 C6 111.7(9)
O7 C25 H25A 109.5
O7 C25 H25B 109.5
H25A C25 H25B 109.5
O7 C25 H25C 109.5
H25A C25 H25C 109.5
H25B C25 H25C 109.5
C11 C26 H26A 109.5
C11 C26 H26B 109.5
H26A C26 H26B 109.5
C11 C26 H26C 109.5
H26A C26 H26C 109.5
H26B C26 H26C 109.5
C1' O1' C13' 124.6(14)
C16' O2' C17' 107.8(10)
C18' O3' C8' 113.5(15)
C22' O4' C18' 115(3)
C24' O7' C25' 118.2(19)
O5' C1' O1' 117.1(15)
O5' C1' C2' 122.6(13)
O1' C1' C2' 120.2(13)
C1' C2' C3' 115.7(13)
C1' C2' C11' 112.4(12)
C3' C2' C11' 112.7(12)
C1' C2' H2' 105.0
C3' C2' H2' 105.0
C11' C2' H2' 105.0
C2' C3' C4' 109.1(13)
C2' C3' H3C 109.9
C4' C3' H3C 109.9
C2' C3' H3D 109.9
C4' C3' H3D 109.9
H3C C3' H3D 108.3
C5' C4' C3' 114.5(11)
C5' C4' H4C 108.6
C3' C4' H4C 108.6
C5' C4' H4D 108.6
C3' C4' H4D 108.6
H4C C4' H4D 107.6
C4' C5' C23' 108.9(12)
C4' C5' C6' 110.3(10)
C23' C5' C6' 111.0(13)
C4' C5' C10' 109.8(10)
C23' C5' C10' 111.6(12)
C6' C5' C10' 105.2(9)
C7' C6' C24' 109.3(13)
C7' C6' C5' 111.2(12)
C24' C6' C5' 110.8(13)
C7' C6' H6' 108.5
C24' C6' H6' 108.5
C5' C6' H6' 108.5
C6' C7' C8' 112.1(12)
C6' C7' H7C 109.2
C8' C7' H7C 109.2
C6' C7' H7D 109.2
C8' C7' H7D 109.2
H7C C7' H7D 107.9
O3' C8' C7' 108.5(15)
O3' C8' C9' 111.7(14)
C7' C8' C9' 111.4(15)
O3' C8' H8' 108.4
C7' C8' H8' 108.4
C9' C8' H8' 108.4
O6' C9' C10' 129.3(14)
O6' C9' C8' 115.5(13)
C10' C9' C8' 115.1(12)
C9' C10' C11' 116.2(11)
C9' C10' C5' 107.9(13)
C11' C10' C5' 116.1(10)
C9' C10' H10' 105.1
C11' C10' H10' 105.1
C5' C10' H10' 105.1
C12' C11' C10' 108.7(11)
C12' C11' C2' 106.6(12)
C10' C11' C2' 109.9(10)
C12' C11' C26' 109.3(11)
C10' C11' C26' 112.0(10)
C2' C11' C26' 110.1(12)
C13' C12' C11' 112.4(11)
C13' C12' H12C 109.1
C11' C12' H12C 109.1
C13' C12' H12D 109.1
C11' C12' H12D 109.1
H12C C12' H12D 107.9
O1' C13' C14' 107.0(14)
O1' C13' C12' 113.4(13)
C14' C13' C12' 113.0(14)
O1' C13' H13' 107.7
C14' C13' H13' 107.7
C12' C13' H13' 107.7
C17' C14' C15' 105.9(10)
C17' C14' C13' 126.9(13)
C15' C14' C13' 127.0(13)
C16' C15' C14' 107.7(12)
C16' C15' H15' 126.2
C14' C15' H15' 126.2
C15' C16' O2' 109.2(11)
C15' C16' H16' 125.4
O2' C16' H16' 125.4
C14' C17' O2' 109.1(12)
C14' C17' H17' 125.4
O2' C17' H17' 125.4
C19' C18' O3' 105.9(15)
C19' C18' O4' 109.8(18)
O3' C18' O4' 108(2)
C19' C18' H18' 111.1
O3' C18' H18' 111.1
O4' C18' H18' 111.1
C18' C19' C20' 109.0(10)
C18' C19' H19C 109.9
C20' C19' H19C 109.9
C18' C19' H19D 109.9
C20' C19' H19D 109.9
H19C C19' H19D 108.3
C19' C20' C21' 113.1(7)
C19' C20' H20C 109.0
C21' C20' H20C 109.0
C19' C20' H20D 109.0
C21' C20' H20D 109.0
H20C C20' H20D 107.8
C22' C21' C20' 109.4(7)
C22' C21' H21C 109.8
C20' C21' H21C 109.8
C22' C21' H21D 109.8
C20' C21' H21D 109.8
H21C C21' H21D 108.2
O4' C22' C21' 114.0(15)
O4' C22' H22C 108.7
C21' C22' H22C 108.7
O4' C22' H22D 108.7
C21' C22' H22D 108.7
H22C C22' H22D 107.6
C5' C23' H23D 109.5
C5' C23' H23E 109.5
H23D C23' H23E 109.5
C5' C23' H23F 109.5
H23D C23' H23F 109.5
H23E C23' H23F 109.5
O8' C24' O7' 122.6(16)
O8' C24' C6' 124.5(15)
O7' C24' C6' 111.3(14)
O7' C25' H25D 109.5
O7' C25' H25E 109.5
H25D C25' H25E 109.5
O7' C25' H25F 109.5
H25D C25' H25F 109.5
H25E C25' H25F 109.5
C11' C26' H26D 109.5
C11' C26' H26E 109.5
H26D C26' H26E 109.5
C11' C26' H26F 109.5
H26D C26' H26F 109.5
H26E C26' H26F 109.5

loop_
_geom_bond_atom_site_label_1
_geom_bond_atom_site_label_2
_geom_bond_distance
O1 C1 1.356(9)
O1 C13 1.481(10)
O2 C17 1.375(8)
O2 C16 1.383(10)
O3 C18 1.397(9)
O3 C8 1.431(9)
O4 C22 1.38(4)
O4 C18 1.527(10)
O5 C1 1.221(9)
O6 C9 1.212(8)
O7 C24 1.351(9)
O7 C25 1.450(7)
O8 C24 1.208(10)
C1 C2 1.485(10)
C2 C3 1.510(9)
C2 C11 1.554(10)
C2 H2 1.0000
C3 C4 1.543(10)
C3 H3A 0.9900
C3 H3B 0.9900
C4 C5 1.541(10)
C4 H4A 0.9900
C4 H4B 0.9900
C5 C23 1.539(9)
C5 C10 1.563(9)
C5 C6 1.565(10)
C6 C24 1.499(10)
C6 C7 1.510(9)
C6 H6 1.0000
C7 C8 1.524(9)
C7 H7A 0.9900
C7 H7B 0.9900
C8 C9 1.526(10)
C8 H8 1.0000
C9 C10 1.498(9)
C10 C11 1.541(9)
C10 H10 1.0000
C11 C12 1.532(9)
C11 C26 1.538(10)
C12 C13 1.516(10)
C12 H12A 0.9900
C12 H12B 0.9900
C13 C14 1.496(9)
C13 H13 1.0000
C14 C17 1.354(9)
C14 C15 1.425(9)
C15 C16 1.332(10)
C15 H15 0.9500
C16 H16 0.9500
C17 H17 0.9500
C18 C19 1.421(6)
C18 H18 1.0000
C19 C20 1.360(9)
C19 H19A 0.9900
C19 H19B 0.9900
C20 C21 1.554(9)
C20 H20A 0.9900
C20 H20B 0.9900
C21 C22 1.543(9)
C21 H21A 0.9900
C21 H21B 0.9900
C22 H22A 0.9900
C22 H22B 0.9900
C23 H23A 0.9800
C23 H23B 0.9800
C23 H23C 0.9800
C25 H25A 0.9800
C25 H25B 0.9800
C25 H25C 0.9800
C26 H26A 0.9800
C26 H26B 0.9800
C26 H26C 0.9800
O1' C1' 1.353(12)
O1' C13' 1.473(13)
O2' C16' 1.367(11)
O2' C17' 1.375(13)
O3' C18' 1.419(16)
O3' C8' 1.437(14)
O4' C22' 1.39(4)
O4' C18' 1.541(16)
O5' C1' 1.213(13)
O6' C9' 1.234(14)
O7' C24' 1.344(14)
O7' C25' 1.452(16)
O8' C24' 1.222(14)
C1' C2' 1.483(13)
C2' C3' 1.522(13)
C2' C11' 1.540(13)
C2' H2' 1.0000
C3' C4' 1.533(13)
C3' H3C 0.9900
C3' H3D 0.9900
C4' C5' 1.518(12)
C4' H4C 0.9900
C4' H4D 0.9900
C5' C23' 1.527(13)
C5' C6' 1.570(12)
C5' C10' 1.577(10)
C6' C7' 1.505(14)
C6' C24' 1.520(11)
C6' H6' 1.0000
C7' C8' 1.530(13)
C7' H7C 0.9900
C7' H7D 0.9900
C8' C9' 1.534(14)
C8' H8' 1.0000
C9' C10' 1.488(13)
C10' C11' 1.540(12)
C10' H10' 1.0000
C11' C12' 1.538(11)
C11' C26' 1.549(11)
C12' C13' 1.515(13)
C12' H12C 0.9900
C12' H12D 0.9900
C13' C14' 1.497(11)
C13' H13' 1.0000
C14' C17' 1.363(13)
C14' C15' 1.432(13)
C15' C16' 1.343(13)
C15' H15' 0.9500
C16' H16' 0.9500
C17' H17' 0.9500
C18' C19' 1.389(17)
C18' H18' 1.0000
C19' C20' 1.411(11)
C19' H19C 0.9900
C19' H19D 0.9900
C20' C21' 1.536(11)
C20' H20C 0.9900
C20' H20D 0.9900
C21' C22' 1.533(11)
C21' H21C 0.9900
C21' H21D 0.9900
C22' H22C 0.9900
C22' H22D 0.9900
C23' H23D 0.9800
C23' H23E 0.9800
C23' H23F 0.9800
C25' H25D 0.9800
C25' H25E 0.9800
C25' H25F 0.9800
C26' H26D 0.9800
C26' H26E 0.9800
C26' H26F 0.9800

loop_
_geom_torsion_atom_site_label_1
_geom_torsion_atom_site_label_2
_geom_torsion_atom_site_label_3
_geom_torsion_atom_site_label_4
_geom_torsion
C13 O1 C1 O5 167.1(19)
C13 O1 C1 C2 -23(3)
O5 C1 C2 C3 -19(2)
O1 C1 C2 C3 172.4(18)
O5 C1 C2 C11 -146.5(17)
O1 C1 C2 C11 45(2)
C1 C2 C3 C4 175.2(12)
C11 C2 C3 C4 -58.5(15)
C2 C3 C4 C5 54.5(16)
C3 C4 C5 C23 76.4(13)
C3 C4 C5 C10 -48.2(13)
C3 C4 C5 C6 -162.5(11)
C23 C5 C6 C24 65.9(11)
C4 C5 C6 C24 -54.6(12)
C10 C5 C6 C24 -171.0(9)
C23 C5 C6 C7 -59.5(11)
C4 C5 C6 C7 180.0(10)
C10 C5 C6 C7 63.6(11)
C24 C6 C7 C8 176.8(12)
C5 C6 C7 C8 -57.2(13)
C18 O3 C8 C7 162.1(10)
C18 O3 C8 C9 -74.2(13)
C6 C7 C8 O3 172.7(10)
C6 C7 C8 C9 48.5(13)
O3 C8 C9 O6 6.4(16)
C7 C8 C9 O6 128.4(11)
O3 C8 C9 C10 -173.2(10)
C7 C8 C9 C10 -51.1(13)
O6 C9 C10 C11 12.9(16)
C8 C9 C10 C11 -167.6(10)
O6 C9 C10 C5 -120.6(11)
C8 C9 C10 C5 59.0(12)
C23 C5 C10 C9 58.9(10)
C4 C5 C10 C9 -178.6(9)
C6 C5 C10 C9 -62.6(10)
C23 C5 C10 C11 -72.8(11)
C4 C5 C10 C11 49.8(12)
C6 C5 C10 C11 165.7(9)
C9 C10 C11 C12 66.9(13)
C5 C10 C11 C12 -164.5(10)
C9 C10 C11 C26 -59.3(13)
C5 C10 C11 C26 69.3(12)
C9 C10 C11 C2 178.7(10)
C5 C10 C11 C2 -52.6(11)
C1 C2 C11 C12 -60.8(12)
C3 C2 C11 C12 171.8(11)
C1 C2 C11 C26 56.7(12)
C3 C2 C11 C26 -70.7(12)
C1 C2 C11 C10 -176.9(11)
C3 C2 C11 C10 55.7(12)
C26 C11 C12 C13 -55.3(15)
C10 C11 C12 C13 175.2(12)
C2 C11 C12 C13 61.3(14)
C1 O1 C13 C14 145(2)
C1 O1 C13 C12 21(3)
C11 C12 C13 O1 -42.0(19)
C11 C12 C13 C14 -161.3(11)
O1 C13 C14 C17 117.2(15)
C12 C13 C14 C17 -118.4(16)
O1 C13 C14 C15 -60(2)
C12 C13 C14 C15 65(2)
C17 C14 C15 C16 -3(2)
C13 C14 C15 C16 174.6(14)
C14 C15 C16 O2 5(2)
C17 O2 C16 C15 -5.1(18)
C15 C14 C17 O2 -0.2(18)
C13 C14 C17 O2 -177.8(12)
C16 O2 C17 C14 3.1(14)
C8 O3 C18 C19 -65.5(11)
C8 O3 C18 O4 165.8(13)
C22 O4 C18 O3 74.4(18)
C22 O4 C18 C19 -53(3)
O3 C18 C19 C20 -66.5(8)
O4 C18 C19 C20 58(2)
C18 C19 C20 C21 -63.4(8)
C19 C20 C21 C22 63.5(10)
C18 O4 C22 C21 51(2)
C20 C21 C22 O4 -55.9(15)
C25 O7 C24 O8 -3(2)
C25 O7 C24 C6 -175.4(11)
C7 C6 C24 O8 41(2)
C5 C6 C24 O8 -84(2)
C7 C6 C24 O7 -146.4(14)
C5 C6 C24 O7 88.2(16)
C13' O1' C1' O5' 170(3)
C13' O1' C1' C2' -6(5)
O5' C1' C2' C3' -15(3)
O1' C1' C2' C3' 161(3)
O5' C1' C2' C11' -146(2)
O1' C1' C2' C11' 29(3)
C1' C2' C3' C4' 169.3(16)
C11' C2' C3' C4' -59(2)
C2' C3' C4' C5' 58(2)
C3' C4' C5' C23' 72.0(17)
C3' C4' C5' C6' -165.9(14)
C3' C4' C5' C10' -50.5(16)
C4' C5' C6' C7' -177.7(12)
C23' C5' C6' C7' -56.9(16)
C10' C5' C6' C7' 64.0(14)
C4' C5' C6' C24' -55.9(15)
C23' C5' C6' C24' 64.8(16)
C10' C5' C6' C24' -174.2(12)
C24' C6' C7' C8' -179.8(18)
C5' C6' C7' C8' -57(2)
C18' O3' C8' C7' 147.1(18)
C18' O3' C8' C9' -90(2)
C6' C7' C8' O3' 170.6(16)
C6' C7' C8' C9' 47(2)
O3' C8' C9' O6' 8(3)
C7' C8' C9' O6' 129(2)
O3' C8' C9' C10' -171.6(19)
C7' C8' C9' C10' -50(3)
O6' C9' C10' C11' 12(4)
C8' C9' C10' C11' -168.7(18)
O6' C9' C10' C5' -120(3)
C8' C9' C10' C5' 59(2)
C4' C5' C10' C9' 178.4(13)
C23' C5' C10' C9' 57.5(18)
C6' C5' C10' C9' -63.0(16)
C4' C5' C10' C11' 45.9(15)
C23' C5' C10' C11' -75.0(17)
C6' C5' C10' C11' 164.5(12)
C9' C10' C11' C12' 67(2)
C5' C10' C11' C12' -164.3(14)
C9' C10' C11' C2' -176.5(17)
C5' C10' C11' C2' -48.0(16)
C9' C10' C11' C26' -53.8(19)
C5' C10' C11' C26' 74.8(14)
C1' C2' C11' C12' -54.8(18)
C3' C2' C11' C12' 172.4(16)
C1' C2' C11' C10' -172.5(15)
C3' C2' C11' C10' 54.7(18)
C1' C2' C11' C26' 63.7(17)
C3' C2' C11' C26' -69.1(16)
C10' C11' C12' C13' 178.8(16)
C2' C11' C12' C13' 60.4(19)
C26' C11' C12' C13' -59(2)
C1' O1' C13' C14' 135(3)
C1' O1' C13' C12' 10(5)
C11' C12' C13' O1' -38(3)
C11' C12' C13' C14' -160.4(16)
O1' C13' C14' C17' 122(2)
C12' C13' C14' C17' -112(2)
O1' C13' C14' C15' -62(4)
C12' C13' C14' C15' 64(3)
C17' C14' C15' C16' 4(3)
C13' C14' C15' C16' -172(2)
C14' C15' C16' O2' -5(3)
C17' O2' C16' C15' 4(2)
C15' C14' C17' O2' -2(3)
C13' C14' C17' O2' 174.8(18)
C16' O2' C17' C14' -1(2)
C8' O3' C18' C19' -75(2)
C8' O3' C18' O4' 168(3)
C22' O4' C18' C19' 55(6)
C22' O4' C18' O3' 169(4)
O3' C18' C19' C20' -178.5(14)
O4' C18' C19' C20' -63(3)
C18' C19' C20' C21' 64.2(16)
C19' C20' C21' C22' -50.9(11)
C18' O4' C22' C21' -43(6)
C20' C21' C22' O4' 41(3)
C25' O7' C24' O8' 15(5)
C25' O7' C24' C6' -179(3)
C7' C6' C24' O8' 28(3)
C5' C6' C24' O8' -95(3)
C7' C6' C24' O7' -138(2)
C5' C6' C24' O7' 99(2)
